data_7051252
loop_
_publ_author_name
'Zhang, Da-Shun'
'Ma, Bao-Qing'
'Jin, Tian-Zhu'
'Gao, Song'
'Yan, Chun-Hua'
'Mak, Thomas C. W.'

_publ_section_title
;
 Oxo-centered regular octahedral lanthanide clusters
;
_journal_issue 2
_journal_name_full 'New Journal of Chemistry'
_journal_page_first 61
_journal_paper_doi 10.1039/a908471a
_journal_volume 24
_journal_year 2000
_chemical_formula_sum 'Cl8 H72 Nd6 O73'
_chemical_formula_weight 2389.62
_chemical_name_systematic
;
 ?
;
_space_group_IT_number 128
_symmetry_cell_setting tetragonal
_symmetry_space_group_name_Hall '-P 4 2n'
_symmetry_space_group_name_H-M 'P 4/m n c'
_atom_sites_solution_hydrogens geom
_atom_sites_solution_primary direct
_atom_sites_solution_secondary difmap
_audit_creation_method SHELXL-97
_cell_angle_alpha 90.00
_cell_angle_beta 90.00
_cell_angle_gamma 90.00
_cell_formula_units_Z 2
_cell_length_a 14.5147(7)
_cell_length_b 14.5079(7)
_cell_length_c 15.2546(8)
_cell_measurement_temperature 293(2)
_cell_volume 3212.3(3)
_computing_cell_refinement 'Bruker SMART'
_computing_data_collection 'Bruker SMART'
_computing_data_reduction 'Bruker SHELXTL'
_computing_molecular_graphics 'Bruker SHELXTL'
_computing_publication_material 'Bruker SHELXTL'
_computing_structure_refinement 'SHELXL-97 (Sheldrick, 1997)'
_computing_structure_solution 'SHELXS-97 (Sheldrick, 1990)'
_diffrn_ambient_temperature 293(2)
_diffrn_measured_fraction_theta_full 0.999
_diffrn_measured_fraction_theta_max 0.999
_diffrn_measurement_device_type 'Smart CCD area detector'
_diffrn_measurement_method 'phi and omega scans'
_diffrn_radiation_monochromator graphite
_diffrn_radiation_source 'fine-focus sealed tube'
_diffrn_radiation_type MoK\a
_diffrn_radiation_wavelength 0.71073
_diffrn_reflns_av_R_equivalents 0.0341
_diffrn_reflns_av_sigmaI/netI 0.0239
_diffrn_reflns_limit_h_max 19
_diffrn_reflns_limit_h_min -19
_diffrn_reflns_limit_k_max 16
_diffrn_reflns_limit_k_min -18
_diffrn_reflns_limit_l_max 6
_diffrn_reflns_limit_l_min -20
_diffrn_reflns_number 11881
_diffrn_reflns_theta_full 28.05
_diffrn_reflns_theta_max 28.05
_diffrn_reflns_theta_min 1.94
_exptl_absorpt_coefficient_mu 5.233
_exptl_absorpt_correction_T_max 1.000
_exptl_absorpt_correction_T_min 0.8323
_exptl_absorpt_correction_type empirical
_exptl_crystal_colour pink
_exptl_crystal_density_diffrn 2.471
_exptl_crystal_density_method 'not measured'
_exptl_crystal_description block
_exptl_crystal_F_000 2304
_exptl_crystal_size_max 0.35
_exptl_crystal_size_mid 0.32
_exptl_crystal_size_min 0.28
_refine_diff_density_max 1.085
_refine_diff_density_min -1.240
_refine_diff_density_rms 0.146
_refine_ls_extinction_method none
_refine_ls_goodness_of_fit_ref 0.977
_refine_ls_hydrogen_treatment mixed
_refine_ls_matrix_type full
_refine_ls_number_parameters 147
_refine_ls_number_reflns 2021
_refine_ls_number_restraints 75
_refine_ls_restrained_S_all 1.004
_refine_ls_R_factor_all 0.0445
_refine_ls_R_factor_gt 0.0322
_refine_ls_shift/su_max 0.002
_refine_ls_shift/su_mean 0.000
_refine_ls_structure_factor_coef Fsqd
_refine_ls_weighting_details 'calc w=1/[\s^2^(Fo^2^)+(0.0630P)^2^+0.0000P] where P=(Fo^2^+2Fc^2^)/3'
_refine_ls_weighting_scheme calc
_refine_ls_wR_factor_gt 0.0827
_refine_ls_wR_factor_ref 0.0889
_reflns_number_gt 1641
_reflns_number_total 2021
_reflns_threshold_expression >2sigma(I)
_cod_data_source_file a908471a.txt
_cod_data_source_block 6
_cod_depositor_comments
;
The following automatic conversions were performed:
'_symmetry_cell_setting' value 'Tetragonal' changed to 'tetragonal'
according to '/home/saulius/struct/CIF-dictionaries/cif_core.dic'
dictionary named 'cif_core.dic' version 2.4.1 from 2010-06-29.

Automatic conversion script
Id: cif_fix_enum 1527 2010-12-29 10:47:43Z saulius 
;
_cod_original_sg_symbol_H-M P4/mnc
_cod_original_formula_sum 'H72 Cl8 Nd6 O73'
_cod_database_code 7051252

loop_
_symmetry_equiv_pos_as_xyz
'x, y, z'
'-x, -y, z'
'-y, x, z'
'y, -x, z'
'-x+1/2, y+1/2, -z+1/2'
'x+1/2, -y+1/2, -z+1/2'
'y+1/2, x+1/2, -z+1/2'
'-y+1/2, -x+1/2, -z+1/2'
'-x, -y, -z'
'x, y, -z'
'y, -x, -z'
'-y, x, -z'
'x-1/2, -y-1/2, z-1/2'
'-x-1/2, y-1/2, z-1/2'
'-y-1/2, -x-1/2, z-1/2'
'y-1/2, x-1/2, z-1/2'

loop_
_atom_site_label
_atom_site_type_symbol
_atom_site_fract_x
_atom_site_fract_y
_atom_site_fract_z
_atom_site_U_iso_or_equiv
_atom_site_adp_type
_atom_site_occupancy
_atom_site_symmetry_multiplicity
_atom_site_calc_flag
_atom_site_refinement_flags
_atom_site_disorder_assembly
_atom_site_disorder_group
Nd1 Nd 0.83218(2) 0.06725(2) 0.0000 0.03707(13) Uani 1 2 d S . .
Nd2 Nd 1.0000 0.0000 0.17196(3) 0.03962(16) Uani 1 4 d S . .
Cl1 Cl 0.7469(5) 0.0156(4) 0.5000 0.188(2) Uani 1 2 d SD . .
Cl2 Cl 0.82176(16) 0.32176(16) 0.2500 0.0931(9) Uani 1 2 d SD . .
O1 O 1.0000 0.0000 0.0000 0.0313(17) Uani 1 8 d S . .
O2 O 0.8618(2) -0.0592(2) -0.1009(2) 0.0399(7) Uani 1 1 d . . .
O3 O 0.6805(4) -0.0233(5) 0.0000 0.0769(18) Uani 1 2 d S . .
O4 O 0.7343(3) 0.1063(3) 0.1345(3) 0.0777(13) Uani 1 1 d . . .
O5 O 0.7846(4) 0.2399(4) 0.0000 0.0679(16) Uani 1 2 d S . .
O6 O 0.8684(4) 0.0491(4) 0.2738(4) 0.1008(18) Uani 1 1 d . . .
O7 O 0.5505(18) 0.0478(18) 0.130(2) 0.212(12) Uani 0.50 1 d PU . .
O7' O 0.556(2) 0.098(3) 0.187(3) 0.34(3) Uani 0.50 1 d PU . .
O8 O 0.7450(16) 0.0823(15) 0.4277(19) 0.31(3) Uani 0.50 1 d PDU . .
O8' O 0.7456(18) 0.0801(16) 0.4266(16) 0.38(3) Uani 0.50 1 d PDU . .
O11 O 0.7981(15) 0.4010(12) 0.292(2) 0.115(9) Uani 0.50 1 d PDU . .
O11' O 0.8317(19) 0.3985(14) 0.304(2) 0.158(13) Uani 0.50 1 d PDU . .
O12 O 0.856(3) 0.2505(19) 0.311(3) 0.45(4) Uani 0.50 1 d PDU . .
O12' O 0.7990(12) 0.2412(8) 0.3036(10) 0.128(6) Uani 0.50 1 d PDU . .
O10 O 0.6633(14) -0.0355(15) 0.5000 0.322(15) Uani 1 2 d SDU . .
O9 O 0.8294(16) -0.0384(14) 0.5000 0.66(4) Uani 1 2 d SDU . .

loop_
_atom_site_aniso_label
_atom_site_aniso_U_11
_atom_site_aniso_U_22
_atom_site_aniso_U_33
_atom_site_aniso_U_23
_atom_site_aniso_U_13
_atom_site_aniso_U_12
Nd1 0.0337(2) 0.0363(2) 0.0412(2) 0.000 0.000 0.00150(14)
Nd2 0.0448(2) 0.0448(2) 0.0293(2) 0.000 0.000 0.000
Cl1 0.241(7) 0.094(3) 0.227(7) 0.000 0.000 -0.021(4)
Cl2 0.0915(12) 0.0915(12) 0.0965(18) -0.0320(10) 0.0320(10) 0.0184(15)
O1 0.033(3) 0.033(3) 0.028(4) 0.000 0.000 0.000
O2 0.0439(17) 0.0405(17) 0.0352(16) -0.0011(12) -0.0061(14) -0.0023(13)
O3 0.052(3) 0.080(4) 0.099(5) 0.000 0.000 -0.016(3)
O4 0.065(3) 0.081(3) 0.087(3) -0.010(3) 0.030(2) 0.005(2)
O5 0.067(4) 0.049(3) 0.088(4) 0.000 0.000 0.018(3)
O6 0.112(4) 0.111(4) 0.080(4) -0.008(3) 0.046(3) 0.015(3)
O7 0.139(17) 0.19(2) 0.31(3) 0.01(2) 0.10(2) 0.024(16)
O7' 0.112(17) 0.40(5) 0.50(7) -0.20(4) 0.08(3) 0.03(2)
O8 0.40(5) 0.15(2) 0.37(5) 0.07(2) 0.15(4) -0.12(3)
O8' 0.63(6) 0.39(5) 0.119(18) 0.05(2) 0.06(3) 0.38(5)
O11 0.075(11) 0.104(11) 0.165(19) -0.079(12) 0.064(12) -0.019(8)
O11' 0.14(3) 0.149(18) 0.18(2) -0.088(16) 0.032(19) 0.039(15)
O12 0.51(7) 0.50(7) 0.35(5) 0.07(5) -0.16(5) -0.21(6)
O12' 0.161(13) 0.070(7) 0.153(12) -0.006(8) 0.095(10) 0.003(8)
O10 0.31(3) 0.28(2) 0.38(3) 0.000 0.000 -0.19(2)
O9 0.98(7) 0.112(14) 0.88(7) 0.000 0.000 0.21(3)

loop_
_atom_type_symbol
_atom_type_description
_atom_type_scat_dispersion_real
_atom_type_scat_dispersion_imag
_atom_type_scat_source
O O 0.0106 0.0060 'International Tables Vol C Tables 4.2.6.8 and 6.1.1.4'
H H 0.0000 0.0000 'International Tables Vol C Tables 4.2.6.8 and 6.1.1.4'
Cl Cl 0.1484 0.1585 'International Tables Vol C Tables 4.2.6.8 and 6.1.1.4'
Nd Nd -0.1943 3.0179 'International Tables Vol C Tables 4.2.6.8 and 6.1.1.4'

loop_
_geom_angle_atom_site_label_1
_geom_angle_atom_site_label_2
_geom_angle_atom_site_label_3
_geom_angle
_geom_angle_site_symmetry_1
_geom_angle_site_symmetry_3
_geom_angle_publ_flag
O2 Nd1 O2 78.54(15) 11_665 4_665 y
O2 Nd1 O2 127.24(14) 11_665 . y
O2 Nd1 O2 78.73(15) 4_665 . y
O2 Nd1 O2 78.73(15) 11_665 10 y
O2 Nd1 O2 127.24(14) 4_665 10 y
O2 Nd1 O2 78.47(14) . 10 y
O2 Nd1 O4 140.67(13) 11_665 10 y
O2 Nd1 O4 76.03(14) 4_665 10 y
O2 Nd1 O4 75.99(14) . 10 y
O2 Nd1 O4 140.54(14) 10 10 y
O2 Nd1 O4 76.03(14) 11_665 . y
O2 Nd1 O4 140.67(13) 4_665 . y
O2 Nd1 O4 140.54(14) . . y
O2 Nd1 O4 75.99(14) 10 . y
O4 Nd1 O4 106.6(2) 10 . y
O2 Nd1 O3 140.67(7) 11_665 . y
O2 Nd1 O3 140.67(7) 4_665 . y
O2 Nd1 O3 76.41(14) . . y
O2 Nd1 O3 76.41(14) 10 . y
O4 Nd1 O3 68.71(14) 10 . y
O4 Nd1 O3 68.71(14) . . y
O2 Nd1 O5 76.35(13) 11_665 . y
O2 Nd1 O5 76.35(13) 4_665 . y
O2 Nd1 O5 140.71(7) . . y
O2 Nd1 O5 140.71(7) 10 . y
O4 Nd1 O5 68.84(13) 10 . y
O4 Nd1 O5 68.84(13) . . y
O3 Nd1 O5 105.4(2) . . y
O2 Nd1 O1 63.63(8) 11_665 . y
O2 Nd1 O1 63.63(8) 4_665 . y
O2 Nd1 O1 63.62(8) . . y
O2 Nd1 O1 63.62(8) 10 . y
O4 Nd1 O1 126.70(12) 10 . y
O4 Nd1 O1 126.70(12) . . y
O3 Nd1 O1 127.33(16) . . y
O5 Nd1 O1 127.24(14) . . y
O2 Nd2 O2 127.15(15) 11_665 12_645 y
O2 Nd2 O2 78.57(6) 11_665 10 y
O2 Nd2 O2 78.60(6) 12_645 10 y
O2 Nd2 O2 78.60(6) 11_665 9_755 y
O2 Nd2 O2 78.57(6) 12_645 9_755 y
O2 Nd2 O2 127.17(15) 10 9_755 y
O2 Nd2 O6 75.82(16) 11_665 4_665 y
O2 Nd2 O6 141.69(14) 12_645 4_665 y
O2 Nd2 O6 139.60(14) 10 4_665 y
O2 Nd2 O6 77.17(16) 9_755 4_665 y
O2 Nd2 O6 141.69(14) 11_665 3_645 y
O2 Nd2 O6 75.82(16) 12_645 3_645 y
O2 Nd2 O6 77.17(16) 10 3_645 y
O2 Nd2 O6 139.60(14) 9_755 3_645 y
O6 Nd2 O6 105.3(3) 4_665 3_645 y
O2 Nd2 O6 77.17(16) 11_665 . y
O2 Nd2 O6 139.61(14) 12_645 . y
O2 Nd2 O6 75.78(16) 10 . y
O2 Nd2 O6 141.72(14) 9_755 . y
O6 Nd2 O6 68.45(16) 4_665 . y
O6 Nd2 O6 68.42(16) 3_645 . y
O2 Nd2 O6 139.61(14) 11_665 2_755 y
O2 Nd2 O6 77.17(16) 12_645 2_755 y
O2 Nd2 O6 141.72(14) 10 2_755 y
O2 Nd2 O6 75.78(16) 9_755 2_755 y
O6 Nd2 O6 68.42(16) 4_665 2_755 y
O6 Nd2 O6 68.45(16) 3_645 2_755 y
O6 Nd2 O6 105.4(3) . 2_755 y
O2 Nd2 O1 63.58(7) 11_665 . y
O2 Nd2 O1 63.58(7) 12_645 . y
O2 Nd2 O1 63.58(7) 10 . y
O2 Nd2 O1 63.58(7) 9_755 . y
O6 Nd2 O1 127.33(15) 4_665 . y
O6 Nd2 O1 127.33(15) 3_645 . y
O6 Nd2 O1 127.32(15) . . y
O6 Nd2 O1 127.32(15) 2_755 . y
O6 Nd2 Nd1 114.55(13) 3_645 9_755 ?
O6 Nd2 Nd1 172.26(15) . 9_755 ?
O6 Nd2 Nd1 82.32(15) 2_755 9_755 ?
O1 Nd2 Nd1 45.009(6) . 9_755 ?
Nd1 Nd2 Nd1 60.015(7) 3_645 9_755 y
Nd1 Nd2 Nd1 59.993(7) 11_665 9_755 y
O10 Cl1 O9 115.4(10) . . ?
O10 Cl1 O8' 108.9(13) . 10_556 ?
O9 Cl1 O8' 111.2(10) . 10_556 ?
O10 Cl1 O8' 108.9(13) . . ?
O9 Cl1 O8' 111.2(11) . . ?
O8' Cl1 O8' 100(2) 10_556 . ?
O10 Cl1 O8 109.2(11) . . ?
O9 Cl1 O8 112.1(12) . . ?
O8' Cl1 O8 98.8(12) 10_556 . ?
O8' Cl1 O8 1(2) . . ?
O10 Cl1 O8 109.2(11) . 10_556 ?
O9 Cl1 O8 112.1(12) . 10_556 ?
O8' Cl1 O8 1(2) 10_556 10_556 ?
O8' Cl1 O8 98.8(12) . 10_556 ?
O8 Cl1 O8 97(3) . 10_556 ?
O11 Cl2 O11 130.6(17) . 7_545 ?
O11 Cl2 O11' 22(2) . . ?
O11 Cl2 O11' 113.2(10) 7_545 . ?
O11 Cl2 O11' 113.3(10) . 7_545 ?
O11 Cl2 O11' 22(2) 7_545 7_545 ?
O11' Cl2 O11' 101(2) . 7_545 ?
O11 Cl2 O12' 110.5(14) . . ?
O11 Cl2 O12' 104.7(13) 7_545 . ?
O11' Cl2 O12' 109.3(15) . . ?
O11' Cl2 O12' 126.4(14) 7_545 . ?
O11 Cl2 O12' 104.7(13) . 7_545 ?
O11 Cl2 O12' 110.6(14) 7_545 7_545 ?
O11' Cl2 O12' 126.4(14) . 7_545 ?
O11' Cl2 O12' 109.4(15) 7_545 7_545 ?
O12' Cl2 O12' 87.3(16) . 7_545 ?
O11 Cl2 O12 112.2(17) . . ?
O11 Cl2 O12 81(2) 7_545 . ?
O11' Cl2 O12 99(3) . . ?
O11' Cl2 O12 100(3) 7_545 . ?
O12' Cl2 O12 33.5(19) . . ?
O12' Cl2 O12 117.6(15) 7_545 . ?
O11 Cl2 O12 81(2) . 7_545 ?
O11 Cl2 O12 112.2(17) 7_545 7_545 ?
O11' Cl2 O12 100(3) . 7_545 ?
O11' Cl2 O12 99(3) 7_545 7_545 ?
O12' Cl2 O12 117.6(16) . 7_545 ?
O12' Cl2 O12 33.5(19) 7_545 7_545 ?
O12 Cl2 O12 150(3) . 7_545 ?
Nd1 O1 Nd1 180.0 11_665 3_645 ?
Nd1 O1 Nd2 90.0 11_665 9_755 ?
Nd1 O1 Nd2 90.0 3_645 9_755 ?
Nd1 O1 Nd2 90.0 11_665 . ?
Nd1 O1 Nd2 90.0 3_645 . ?
Nd2 O1 Nd2 180.0 9_755 . ?
Nd1 O1 Nd1 90.0 11_665 . ?
Nd1 O1 Nd1 90.0 3_645 . ?
Nd2 O1 Nd1 90.0 9_755 . ?
Nd2 O1 Nd1 90.0 . . ?
Nd1 O1 Nd1 90.0 11_665 9_755 ?
Nd1 O1 Nd1 90.0 3_645 9_755 ?
Nd2 O1 Nd1 90.0 9_755 9_755 ?
Nd2 O1 Nd1 90.0 . 9_755 ?
Nd1 O1 Nd1 180.000(14) . 9_755 ?
Nd1 O2 Nd1 99.39(11) 3_645 . ?
Nd1 O2 Nd2 99.29(12) 3_645 9_755 ?
Nd1 O2 Nd2 99.25(11) . 9_755 ?

loop_
_geom_bond_atom_site_label_1
_geom_bond_atom_site_label_2
_geom_bond_distance
_geom_bond_site_symmetry_2
_geom_bond_publ_flag
Nd1 O2 2.431(3) 11_665 y
Nd1 O2 2.431(3) 4_665 y
Nd1 O2 2.433(3) . y
Nd1 O2 2.433(3) 10 y
Nd1 O4 2.559(4) 10 y
Nd1 O4 2.559(4) . y
Nd1 O3 2.564(6) . y
Nd1 O5 2.598(6) . y
Nd1 O1 2.6239(4) . y
Nd2 O2 2.436(3) 11_665 y
Nd2 O2 2.436(3) 12_645 y
Nd2 O2 2.437(3) 10 y
Nd2 O2 2.437(3) 9_755 y
Nd2 O6 2.562(5) 4_665 y
Nd2 O6 2.562(5) 3_645 y
Nd2 O6 2.563(5) . y
Nd2 O6 2.563(5) 2_755 y
Nd2 O1 2.6232(5) . y
Cl1 O10 1.422(13) . ?
Cl1 O9 1.431(14) . ?
Cl1 O8' 1.460(13) 10_556 ?
Cl1 O8' 1.460(13) . ?
Cl1 O8 1.468(14) . ?
Cl1 O8 1.468(14) 10_556 ?
Cl2 O11 1.363(13) . ?
Cl2 O11 1.364(13) 7_545 ?
Cl2 O11' 1.393(17) . ?
Cl2 O11' 1.393(17) 7_545 ?
Cl2 O12' 1.464(11) . ?
Cl2 O12' 1.464(11) 7_545 ?
Cl2 O12 1.475(19) . ?
Cl2 O12 1.476(19) 7_545 ?
O1 Nd1 2.6231(4) 11_665 ?
O1 Nd1 2.6231(4) 3_645 ?
O1 Nd2 2.6232(5) 9_755 ?
O1 Nd1 2.6239(3) 9_755 ?
O2 Nd1 2.431(3) 3_645 ?
O2 Nd2 2.437(3) 9_755 ?
